data_1570884
loop_
_publ_author_name
'Liao, Qiuyan'
'Li, Aisen'
'Huang, Arui'
'Wang, Jiaqiang'
'Chang, Kai'
'Li, Hehua'
'Yao, Pengfei'
'Zhong, Cheng'
'Xie, Peidong'
'Wang, Jinfeng'
'Li, Zhen'
'Li, Qianqian'

_publ_section_title
;
 Controllable &#x3c0;-&#x3c0; coupling of intramolecular dimer models in
 aggregated states.
;
_journal_issue 12
_journal_name_full 'Chemical science'
_journal_page_first 4364
_journal_page_last 4373
_journal_paper_doi 10.1039/d3sc05533g
_journal_volume 15
_journal_year 2024
_chemical_formula_moiety 'C2 H4 Cl2, C51 H46 O'
_chemical_formula_sum 'C53 H50 Cl2 O'
_chemical_formula_weight 773.83
_space_group_crystal_system triclinic
_space_group_IT_number 2
_space_group_name_Hall '-P 1'
_space_group_name_H-M_alt 'P -1'
_atom_sites_solution_hydrogens geom
_atom_sites_solution_primary iterative
_audit_creation_date 2021-04-21
_audit_creation_method
;
Olex2 1.3
(compiled 2020.07.31 svn.rc2a77460 for OlexSys, GUI svn.r6145)
;
_audit_update_record
;
2022-06-20 deposited with the CCDC.	2024-02-01 downloaded from the CCDC.
;
_cell_angle_alpha 93.8220(10)
_cell_angle_beta 114.4420(10)
_cell_angle_gamma 108.3770(10)
_cell_formula_units_Z 2
_cell_length_a 12.8128(4)
_cell_length_b 12.9995(4)
_cell_length_c 15.1372(4)
_cell_measurement_reflns_used 9990
_cell_measurement_temperature 293.0
_cell_measurement_theta_max 56.94
_cell_measurement_theta_min 2.87
_cell_volume 2120.80(11)
_computing_cell_refinement 'SAINT V8.40B (?, 2016)'
_computing_data_reduction 'SAINT V8.40B (?, 2016)'
_computing_molecular_graphics 'Olex2 1.3 (Dolomanov et al., 2009)'
_computing_publication_material 'Olex2 1.3 (Dolomanov et al., 2009)'
_computing_structure_refinement 'XL  (Sheldrick, 2008)'
_computing_structure_solution 'olex2.solve 1.3 (Bourhis et al., 2015)'
_diffrn_ambient_temperature 293.0
_diffrn_measured_fraction_theta_full 0.979
_diffrn_measured_fraction_theta_max 0.974
_diffrn_measurement_device_type 'Bruker APEX-II CCD'
_diffrn_measurement_method '\f and \w scans'
_diffrn_radiation_type GaK\a
_diffrn_radiation_wavelength 1.34138
_diffrn_reflns_av_R_equivalents 0.0301
_diffrn_reflns_av_unetI/netI 0.0345
_diffrn_reflns_Laue_measured_fraction_full 0.979
_diffrn_reflns_Laue_measured_fraction_max 0.974
_diffrn_reflns_limit_h_max 16
_diffrn_reflns_limit_h_min -16
_diffrn_reflns_limit_k_max 16
_diffrn_reflns_limit_k_min -16
_diffrn_reflns_limit_l_max 18
_diffrn_reflns_limit_l_min -17
_diffrn_reflns_number 23188
_diffrn_reflns_point_group_measured_fraction_full 0.979
_diffrn_reflns_point_group_measured_fraction_max 0.974
_diffrn_reflns_theta_full 53.594
_diffrn_reflns_theta_max 57.031
_diffrn_reflns_theta_min 2.865
_diffrn_source_current 3.57
_diffrn_source_power 0.2497215
_diffrn_source_voltage 69.95
_diffrn_standards_number 0
_exptl_absorpt_coefficient_mu 1.091
_exptl_absorpt_correction_T_max 0.7512
_exptl_absorpt_correction_T_min 0.5861
_exptl_absorpt_correction_type none
_exptl_absorpt_process_details
;
SADABS-2016/2 (Bruker,2016/2) was used for absorption correction.
wR2(int) was 0.1070 before and 0.0451 after correction.
The Ratio of minimum to maximum transmission is 0.7802.
The \l/2 correction factor is Not present.
;
_exptl_crystal_colour 'clear light colourless'
_exptl_crystal_colour_lustre clear
_exptl_crystal_colour_modifier light
_exptl_crystal_colour_primary colourless
_exptl_crystal_density_diffrn 1.212
_exptl_crystal_description needle
_exptl_crystal_F_000 820
_exptl_crystal_preparation 'Solvent evaporation'
_exptl_crystal_recrystallization_method 'Solvent evaporation'
_exptl_crystal_size_max 0.15
_exptl_crystal_size_mid 0.1
_exptl_crystal_size_min 0.1
_refine_diff_density_max 0.227
_refine_diff_density_min -0.326
_refine_diff_density_rms 0.036
_refine_ls_extinction_coef 0.0125(16)
_refine_ls_extinction_expression Fc^*^=kFc[1+0.001xFc^2^\l^3^/sin(2\q)]^-1/4^
_refine_ls_extinction_method 'SHELXL-2014/7 (Sheldrick 2014'
_refine_ls_goodness_of_fit_ref 1.100
_refine_ls_hydrogen_treatment constr
_refine_ls_matrix_type full
_refine_ls_number_parameters 551
_refine_ls_number_reflns 8459
_refine_ls_number_restraints 5
_refine_ls_restrained_S_all 1.101
_refine_ls_R_factor_all 0.0641
_refine_ls_R_factor_gt 0.0519
_refine_ls_shift/su_max 0.000
_refine_ls_shift/su_mean 0.000
_refine_ls_structure_factor_coef Fsqd
_refine_ls_weighting_details 'w=1/[\s^2^(Fo^2^)+(0.0887P)^2^+0.2795P] where P=(Fo^2^+2Fc^2^)/3'
_refine_ls_weighting_scheme calc
_refine_ls_wR_factor_gt 0.1551
_refine_ls_wR_factor_ref 0.1653
_reflns_Friedel_coverage 0.000
_reflns_number_gt 6619
_reflns_number_total 8459
_reflns_threshold_expression 'I > 2\s(I)'
_cod_data_source_file d3sc05533g4.cif
_cod_data_source_block 210414e_0m
_cod_depositor_comments 'Adding full bibliography for 1570870--1570891.cif.'
_cod_database_code 1570884
_shelx_shelxl_version_number 2014/7
_shelx_space_group_comment
;
The symmetry employed for this shelxl refinement is uniquely defined
by the following loop, which should always be used as a source of
symmetry information in preference to the above space-group names.
They are only intended as comments.
;
_shelx_estimated_absorpt_t_max 0.899
_shelx_estimated_absorpt_t_min 0.853
_olex2_refinement_description
;
1. Fixed Uiso
 At 1.2 times of:
  All C(H) groups, All C(H,H) groups
 At 1.5 times of:
  All C(H,H,H) groups
2. Restrained distances
 C52-C53 \\sim C52A-C53A
 with sigma of 0.02
 C52-Cl2 \\sim C52A-Cl2A
 with sigma of 0.02
 C53-Cl2 \\sim C53A-Cl2A
 with sigma of 0.04
 C53-Cl1 \\sim C53A-Cl1A
 with sigma of 0.02
 C52-Cl1 \\sim C52A-Cl1A
 with sigma of 0.04
3. Others
 Sof(Cl1A)=Sof(Cl2A)=Sof(C52A)=Sof(H52C)=Sof(H52D)=Sof(C53A)=Sof(H53C)=
 Sof(H53D)=1-FVAR(1)
 Sof(Cl1)=Sof(Cl2)=Sof(C52)=Sof(H52A)=Sof(H52B)=Sof(C53)=Sof(H53A)=Sof(H53B)=
 FVAR(1)
4.a Secondary CH2 refined with riding coordinates:
 C52(H52A,H52B), C53(H53A,H53B), C52A(H52C,H52D), C53A(H53C,H53D)
4.b Aromatic/amide H refined with riding coordinates:
 C2(H2), C4(H4), C8(H8), C10(H10), C16(H16), C17(H17), C18(H18), C19(H19),
 C21(H21), C23(H23), C24(H24), C25(H25), C26(H26), C40(H40), C41(H41), C42(H42),
  C43(H43), C45(H45), C47(H47), C48(H48), C49(H49), C50(H50)
4.c Idealised Me refined as rotating group:
 C29(H29A,H29B,H29C), C30(H30A,H30B,H30C), C31(H31A,H31B,H31C), C32(H32A,H32B,
 H32C), C33(H33A,H33B,H33C), C35(H35A,H35B,H35C), C36(H36A,H36B,H36C), C37(H37A,
 H37B,H37C)
;
_olex2_submission_special_instructions 'No special instructions were received'

loop_
_space_group_symop_operation_xyz
'x, y, z'
'-x, -y, -z'

loop_
_atom_site_label
_atom_site_type_symbol
_atom_site_fract_x
_atom_site_fract_y
_atom_site_fract_z
_atom_site_U_iso_or_equiv
_atom_site_adp_type
_atom_site_occupancy
_atom_site_site_symmetry_order
_atom_site_calc_flag
_atom_site_refinement_flags_posn
_atom_site_refinement_flags_adp
_atom_site_refinement_flags_occupancy
_atom_site_disorder_assembly
_atom_site_disorder_group
Cl1 Cl 0.9803(4) 0.8939(4) 1.3749(3) 0.1414(13) Uani 0.590(7) 1 d D . P A 1
Cl2 Cl 1.2420(4) 1.0234(4) 1.2689(4) 0.1458(13) Uani 0.590(7) 1 d D . P A 1
C52 C 1.1336(6) 1.0100(5) 1.3098(5) 0.0936(17) Uani 0.590(7) 1 d D . P A 1
H52A H 1.1711 1.0682 1.3715 0.112 Uiso 0.590(7) 1 calc R U P A 1
H52B H 1.0643 1.0249 1.2591 0.112 Uiso 0.590(7) 1 calc R U P A 1
C53 C 1.0810(4) 0.8987(4) 1.3311(4) 0.0815(14) Uani 0.590(7) 1 d D . P A 1
H53A H 1.1498 0.8819 1.3803 0.098 Uiso 0.590(7) 1 calc R U P A 1
H53B H 1.0394 0.8403 1.2690 0.098 Uiso 0.590(7) 1 calc R U P A 1
Cl1A Cl 0.9808(4) 0.9203(6) 1.3769(4) 0.1378(19) Uani 0.410(7) 1 d D . P A 2
Cl2A Cl 1.2161(8) 0.9679(7) 1.2427(6) 0.161(2) Uani 0.410(7) 1 d D . P A 2
C52A C 1.1286(8) 0.9165(8) 1.2981(6) 0.119(3) Uani 0.410(7) 1 d D . P A 2
H52C H 1.0586 0.8481 1.2519 0.143 Uiso 0.410(7) 1 calc R U P A 2
H52D H 1.1787 0.8944 1.3577 0.143 Uiso 0.410(7) 1 calc R U P A 2
C53A C 1.0775(8) 0.9911(8) 1.3295(6) 0.107(3) Uani 0.410(7) 1 d D . P A 2
H53C H 1.0306 1.0175 1.2717 0.128 Uiso 0.410(7) 1 calc R U P A 2
H53D H 1.1460 1.0568 1.3810 0.128 Uiso 0.410(7) 1 calc R U P A 2
O1 O 0.73473(9) 0.49637(7) 0.75510(7) 0.0452(3) Uani 1 1 d . . . . .
C1 C 0.82018(12) 0.68440(11) 0.83406(10) 0.0402(3) Uani 1 1 d . . . . .
C2 C 0.82348(13) 0.77236(11) 0.89466(10) 0.0424(3) Uani 1 1 d . . . . .
H2 H 0.8827 0.8448 0.9077 0.051 Uiso 1 1 calc R U . . .
C3 C 0.74284(13) 0.75746(11) 0.93665(10) 0.0401(3) Uani 1 1 d . . . . .
C4 C 0.65833(12) 0.65035(11) 0.91574(10) 0.0398(3) Uani 1 1 d . . . . .
H4 H 0.6026 0.6383 0.9437 0.048 Uiso 1 1 calc R U . . .
C5 C 0.65063(12) 0.55948(10) 0.85596(9) 0.0372(3) Uani 1 1 d . . . . .
C6 C 0.55649(12) 0.44375(10) 0.83798(9) 0.0371(3) Uani 1 1 d . . . . .
C7 C 0.56681(12) 0.35916(10) 0.77040(9) 0.0364(3) Uani 1 1 d . . . . .
C8 C 0.48965(12) 0.24754(11) 0.74364(10) 0.0393(3) Uani 1 1 d . . . . .
H8 H 0.4308 0.2259 0.7684 0.047 Uiso 1 1 calc R U . . .
C9 C 0.49401(12) 0.16612(11) 0.68272(10) 0.0394(3) Uani 1 1 d . . . . .
C10 C 0.58144(13) 0.20047(11) 0.64765(10) 0.0413(3) Uani 1 1 d . . . . .
H10 H 0.5868 0.1467 0.6058 0.050 Uiso 1 1 calc R U . . .
C11 C 0.66096(12) 0.31085(11) 0.67194(10) 0.0389(3) Uani 1 1 d . . . . .
C12 C 0.65266(12) 0.38903(10) 0.73372(9) 0.0375(3) Uani 1 1 d . . . . .
C13 C 0.73298(12) 0.57868(10) 0.81566(10) 0.0380(3) Uani 1 1 d . . . . .
C14 C 0.91005(13) 0.70628(10) 0.79184(10) 0.0404(3) Uani 1 1 d . . . . .
C15 C 1.03696(13) 0.73594(11) 0.85671(11) 0.0430(3) Uani 1 1 d . . . . .
C16 C 1.08421(15) 0.73682(13) 0.96033(12) 0.0545(4) Uani 1 1 d . . . . .
H16 H 1.0282 0.7149 0.9877 0.065 Uiso 1 1 calc R U . . .
C17 C 1.20755(17) 0.76829(15) 1.02077(14) 0.0657(5) Uani 1 1 d . . . . .
H17 H 1.2364 0.7684 1.0896 0.079 Uiso 1 1 calc R U . . .
C18 C 1.29308(17) 0.80082(16) 0.98215(15) 0.0676(5) Uani 1 1 d . . . . .
H18 H 1.3791 0.8230 1.0252 0.081 Uiso 1 1 calc R U . . .
C19 C 1.25351(16) 0.80055(14) 0.88482(15) 0.0625(4) Uani 1 1 d . . . . .
H19 H 1.3123 0.8224 0.8600 0.075 Uiso 1 1 calc R U . . .
C20 C 1.12496(14) 0.76809(12) 0.81796(12) 0.0486(4) Uani 1 1 d . . . . .
C21 C 1.08347(15) 0.76911(13) 0.71783(12) 0.0543(4) Uani 1 1 d . . . . .
H21 H 1.1423 0.7925 0.6932 0.065 Uiso 1 1 calc R U . . .
C22 C 0.95863(15) 0.73708(13) 0.65243(12) 0.0511(4) Uani 1 1 d . . . . .
C23 C 0.91680(19) 0.73848(16) 0.54984(13) 0.0674(5) Uani 1 1 d . . . . .
H23 H 0.9757 0.7620 0.5253 0.081 Uiso 1 1 calc R U . . .
C24 C 0.7961(2) 0.70736(19) 0.48681(14) 0.0776(6) Uani 1 1 d . . . . .
H24 H 0.7705 0.7088 0.4185 0.093 Uiso 1 1 calc R U . . .
C25 C 0.70670(19) 0.67226(19) 0.52202(14) 0.0750(5) Uani 1 1 d . . . . .
H25 H 0.6212 0.6491 0.4768 0.090 Uiso 1 1 calc R U . . .
C26 C 0.74206(16) 0.67146(15) 0.61960(12) 0.0583(4) Uani 1 1 d . . . . .
H26 H 0.6808 0.6489 0.6419 0.070 Uiso 1 1 calc R U . . .
C27 C 0.86904(14) 0.70364(11) 0.68949(11) 0.0452(3) Uani 1 1 d . . . . .
C28 C 0.74496(14) 0.85333(11) 1.00301(11) 0.0467(3) Uani 1 1 d . . . . .
C29 C 0.6244(2) 0.87053(19) 0.95143(17) 0.0917(7) Uani 1 1 d . . . . .
H29A H 0.6159 0.8911 0.8884 0.138 Uiso 1 1 calc R U . . .
H29B H 0.6241 0.9302 0.9944 0.138 Uiso 1 1 calc R U . . .
H29C H 0.5551 0.8014 0.9381 0.138 Uiso 1 1 calc R U . . .
C30 C 0.7581(2) 0.82324(16) 1.10205(13) 0.0739(5) Uani 1 1 d . . . . .
H30A H 0.6867 0.7566 1.0897 0.111 Uiso 1 1 calc R U . . .
H30B H 0.7619 0.8852 1.1454 0.111 Uiso 1 1 calc R U . . .
H30C H 0.8342 0.8087 1.1346 0.111 Uiso 1 1 calc R U . . .
C31 C 0.8538(2) 0.96093(14) 1.02743(17) 0.0785(6) Uani 1 1 d . . . . .
H31A H 0.9312 0.9480 1.0582 0.118 Uiso 1 1 calc R U . . .
H31B H 0.8550 1.0182 1.0738 0.118 Uiso 1 1 calc R U . . .
H31C H 0.8454 0.9859 0.9660 0.118 Uiso 1 1 calc R U . . .
C32 C 0.58285(16) 0.41046(12) 0.93852(11) 0.0504(4) Uani 1 1 d . . . . .
H32A H 0.6667 0.4102 0.9698 0.076 Uiso 1 1 calc R U . . .
H32B H 0.5228 0.3359 0.9274 0.076 Uiso 1 1 calc R U . . .
H32C H 0.5758 0.4641 0.9823 0.076 Uiso 1 1 calc R U . . .
C33 C 0.42547(13) 0.44442(12) 0.78932(12) 0.0502(4) Uani 1 1 d . . . . .
H33A H 0.4190 0.4988 0.8328 0.075 Uiso 1 1 calc R U . . .
H33B H 0.3654 0.3702 0.7790 0.075 Uiso 1 1 calc R U . . .
H33C H 0.4082 0.4647 0.7249 0.075 Uiso 1 1 calc R U . . .
C34 C 0.40717(14) 0.04453(11) 0.65791(11) 0.0460(3) Uani 1 1 d . . . . .
C35 C 0.27428(17) 0.03658(16) 0.62495(17) 0.0772(6) Uani 1 1 d . . . . .
H35A H 0.2190 -0.0418 0.6061 0.116 Uiso 1 1 calc R U . . .
H35B H 0.2488 0.0705 0.5677 0.116 Uiso 1 1 calc R U . . .
H35C H 0.2698 0.0760 0.6800 0.116 Uiso 1 1 calc R U . . .
C36 C 0.4486(2) -0.00212(16) 0.74986(15) 0.0850(7) Uani 1 1 d . . . . .
H36A H 0.4395 0.0375 0.8020 0.127 Uiso 1 1 calc R U . . .
H36B H 0.5355 0.0075 0.7738 0.127 Uiso 1 1 calc R U . . .
H36C H 0.3974 -0.0815 0.7333 0.127 Uiso 1 1 calc R U . . .
C37 C 0.4063(2) -0.02722(14) 0.57344(15) 0.0734(5) Uani 1 1 d . . . . .
H37A H 0.3450 -0.1027 0.5567 0.110 Uiso 1 1 calc R U . . .
H37B H 0.4885 -0.0301 0.5946 0.110 Uiso 1 1 calc R U . . .
H37C H 0.3848 0.0050 0.5148 0.110 Uiso 1 1 calc R U . . .
C38 C 0.75339(13) 0.34340(10) 0.63246(10) 0.0398(3) Uani 1 1 d . . . . .
C39 C 0.88044(13) 0.37315(11) 0.69715(11) 0.0438(3) Uani 1 1 d . . . . .
C40 C 0.92767(15) 0.37874(14) 0.80164(12) 0.0564(4) Uani 1 1 d . . . . .
H40 H 0.8723 0.3640 0.8300 0.068 Uiso 1 1 calc R U . . .
C41 C 1.04986(17) 0.40468(18) 0.86117(14) 0.0736(5) Uani 1 1 d . . . . .
H41 H 1.0791 0.4087 0.9306 0.088 Uiso 1 1 calc R U . . .
C42 C 1.13418(17) 0.42575(19) 0.82092(15) 0.0777(6) Uani 1 1 d . . . . .
H42 H 1.2194 0.4423 0.8632 0.093 Uiso 1 1 calc R U . . .
C43 C 1.09449(16) 0.42249(16) 0.72300(15) 0.0674(5) Uani 1 1 d . . . . .
H43 H 1.1524 0.4375 0.6971 0.081 Uiso 1 1 calc R U . . .
C44 C 0.96722(14) 0.39691(13) 0.65759(12) 0.0498(4) Uani 1 1 d . . . . .
C45 C 0.92521(15) 0.39170(13) 0.55614(12) 0.0536(4) Uani 1 1 d . . . . .
H45 H 0.9832 0.4075 0.5302 0.064 Uiso 1 1 calc R U . . .
C46 C 0.80083(15) 0.36408(12) 0.49165(11) 0.0477(4) Uani 1 1 d . . . . .
C47 C 0.75776(18) 0.35745(14) 0.38712(13) 0.0594(4) Uani 1 1 d . . . . .
H47 H 0.8157 0.3737 0.3613 0.071 Uiso 1 1 calc R U . . .
C48 C 0.6372(2) 0.32880(15) 0.32482(13) 0.0647(5) Uani 1 1 d . . . . .
H48 H 0.6108 0.3239 0.2555 0.078 Uiso 1 1 calc R U . . .
C49 C 0.54892(18) 0.30580(15) 0.36160(13) 0.0640(4) Uani 1 1 d . . . . .
H49 H 0.4638 0.2864 0.3170 0.077 Uiso 1 1 calc R U . . .
C50 C 0.58565(15) 0.31144(13) 0.46066(12) 0.0530(4) Uani 1 1 d . . . . .
H50 H 0.5254 0.2963 0.4842 0.064 Uiso 1 1 calc R U . . .
C51 C 0.71233(13) 0.33953(11) 0.52987(10) 0.0419(3) Uani 1 1 d . . . . .

loop_
_atom_site_aniso_label
_atom_site_aniso_U_11
_atom_site_aniso_U_22
_atom_site_aniso_U_33
_atom_site_aniso_U_23
_atom_site_aniso_U_13
_atom_site_aniso_U_12
Cl1 0.134(2) 0.188(2) 0.1108(19) 0.0678(17) 0.0672(15) 0.0487(15)
Cl2 0.1198(14) 0.175(3) 0.177(3) 0.085(2) 0.0930(16) 0.0557(19)
C52 0.105(4) 0.092(3) 0.090(3) 0.030(2) 0.044(3) 0.045(3)
C53 0.074(3) 0.086(3) 0.075(3) 0.008(2) 0.0235(19) 0.034(2)
Cl1A 0.0701(16) 0.257(5) 0.093(2) 0.014(2) 0.0451(14) 0.064(2)
Cl2A 0.187(5) 0.224(6) 0.177(4) 0.095(4) 0.140(4) 0.120(5)
C52A 0.112(7) 0.113(7) 0.100(6) -0.006(4) 0.011(4) 0.058(6)
C53A 0.119(7) 0.099(6) 0.074(4) -0.001(4) 0.013(4) 0.053(6)
O1 0.0485(6) 0.0296(5) 0.0650(6) 0.0002(4) 0.0416(5) 0.0048(4)
C1 0.0409(7) 0.0339(7) 0.0502(7) 0.0068(5) 0.0290(6) 0.0094(6)
C2 0.0453(8) 0.0289(6) 0.0527(7) 0.0040(5) 0.0285(6) 0.0065(6)
C3 0.0448(7) 0.0332(7) 0.0456(7) 0.0043(5) 0.0258(6) 0.0127(6)
C4 0.0412(7) 0.0365(7) 0.0478(7) 0.0060(5) 0.0289(6) 0.0115(6)
C5 0.0378(7) 0.0327(7) 0.0443(7) 0.0055(5) 0.0246(5) 0.0102(5)
C6 0.0371(7) 0.0319(7) 0.0466(7) 0.0047(5) 0.0275(6) 0.0080(5)
C7 0.0368(7) 0.0330(7) 0.0434(7) 0.0062(5) 0.0243(5) 0.0107(5)
C8 0.0396(7) 0.0346(7) 0.0480(7) 0.0078(5) 0.0276(6) 0.0093(6)
C9 0.0399(7) 0.0325(7) 0.0460(7) 0.0066(5) 0.0232(6) 0.0095(6)
C10 0.0454(7) 0.0328(7) 0.0498(7) 0.0025(5) 0.0284(6) 0.0123(6)
C11 0.0398(7) 0.0358(7) 0.0470(7) 0.0064(5) 0.0271(6) 0.0123(6)
C12 0.0376(7) 0.0290(6) 0.0474(7) 0.0044(5) 0.0254(6) 0.0074(5)
C13 0.0403(7) 0.0304(6) 0.0470(7) 0.0034(5) 0.0266(6) 0.0101(5)
C14 0.0438(7) 0.0276(6) 0.0560(8) 0.0058(5) 0.0325(6) 0.0086(5)
C15 0.0457(8) 0.0301(7) 0.0602(8) 0.0100(6) 0.0325(7) 0.0119(6)
C16 0.0556(9) 0.0482(9) 0.0655(9) 0.0189(7) 0.0336(8) 0.0176(7)
C17 0.0603(11) 0.0640(11) 0.0679(10) 0.0217(8) 0.0244(8) 0.0230(9)
C18 0.0477(9) 0.0635(11) 0.0869(13) 0.0183(9) 0.0259(9) 0.0219(8)
C19 0.0474(9) 0.0581(10) 0.0910(13) 0.0179(9) 0.0405(9) 0.0190(8)
C20 0.0464(8) 0.0384(7) 0.0712(9) 0.0113(6) 0.0375(7) 0.0145(6)
C21 0.0545(9) 0.0526(9) 0.0728(10) 0.0141(7) 0.0468(8) 0.0171(7)
C22 0.0577(9) 0.0466(8) 0.0617(9) 0.0098(7) 0.0409(8) 0.0172(7)
C23 0.0767(12) 0.0778(12) 0.0638(10) 0.0147(9) 0.0495(10) 0.0259(10)
C24 0.0853(14) 0.0984(15) 0.0546(10) 0.0133(10) 0.0398(10) 0.0318(12)
C25 0.0613(11) 0.0968(15) 0.0586(10) 0.0054(9) 0.0250(8) 0.0253(10)
C26 0.0521(9) 0.0655(10) 0.0595(9) 0.0075(7) 0.0320(7) 0.0176(8)
C27 0.0484(8) 0.0388(7) 0.0558(8) 0.0062(6) 0.0332(7) 0.0139(6)
C28 0.0535(8) 0.0348(7) 0.0542(8) 0.0008(6) 0.0313(7) 0.0126(6)
C29 0.0912(15) 0.0781(14) 0.0992(15) -0.0084(11) 0.0257(12) 0.0542(13)
C30 0.0972(15) 0.0592(11) 0.0588(10) -0.0029(8) 0.0445(10) 0.0129(10)
C31 0.0984(15) 0.0386(9) 0.1020(14) -0.0099(9) 0.0697(12) 0.0029(9)
C32 0.0652(10) 0.0400(8) 0.0513(8) 0.0083(6) 0.0366(7) 0.0133(7)
C33 0.0394(8) 0.0412(8) 0.0691(9) 0.0009(6) 0.0282(7) 0.0119(6)
C34 0.0488(8) 0.0307(7) 0.0562(8) 0.0039(6) 0.0299(7) 0.0054(6)
C35 0.0485(10) 0.0522(10) 0.1111(15) -0.0053(10) 0.0364(10) -0.0002(8)
C36 0.1053(17) 0.0490(10) 0.0769(12) 0.0226(9) 0.0333(11) 0.0097(10)
C37 0.0829(13) 0.0395(9) 0.0892(13) -0.0088(8) 0.0521(11) 0.0000(8)
C38 0.0447(8) 0.0303(6) 0.0527(7) 0.0051(5) 0.0321(6) 0.0119(6)
C39 0.0444(8) 0.0375(7) 0.0563(8) 0.0084(6) 0.0318(6) 0.0125(6)
C40 0.0489(9) 0.0635(10) 0.0580(9) 0.0113(7) 0.0312(7) 0.0143(8)
C41 0.0550(10) 0.0958(15) 0.0594(10) 0.0144(9) 0.0246(8) 0.0183(10)
C42 0.0436(9) 0.1023(16) 0.0767(12) 0.0162(11) 0.0258(9) 0.0181(10)
C43 0.0458(9) 0.0791(12) 0.0841(12) 0.0193(9) 0.0394(9) 0.0188(9)
C44 0.0466(8) 0.0474(8) 0.0660(9) 0.0136(7) 0.0369(7) 0.0156(7)
C45 0.0575(9) 0.0530(9) 0.0707(10) 0.0175(7) 0.0479(8) 0.0203(7)
C46 0.0621(10) 0.0403(7) 0.0584(8) 0.0140(6) 0.0417(8) 0.0213(7)
C47 0.0831(12) 0.0563(9) 0.0622(9) 0.0204(7) 0.0498(9) 0.0313(9)
C48 0.0921(14) 0.0618(10) 0.0528(9) 0.0179(8) 0.0394(9) 0.0350(10)
C49 0.0681(11) 0.0663(11) 0.0586(9) 0.0140(8) 0.0250(8) 0.0324(9)
C50 0.0557(9) 0.0520(9) 0.0604(9) 0.0126(7) 0.0323(7) 0.0238(7)
C51 0.0501(8) 0.0325(7) 0.0536(8) 0.0083(6) 0.0324(7) 0.0173(6)

loop_
_atom_type_symbol
_atom_type_description
_atom_type_scat_dispersion_real
_atom_type_scat_dispersion_imag
_atom_type_scat_source
C C 0.0137 0.0067 'International Tables Vol C Tables 4.2.6.8 and 6.1.1.4'
H H 0.0000 0.0000 'International Tables Vol C Tables 4.2.6.8 and 6.1.1.4'
Cl Cl 0.3281 0.5435 'International Tables Vol C Tables 4.2.6.8 and 6.1.1.4'
O O 0.0389 0.0241 'International Tables Vol C Tables 4.2.6.8 and 6.1.1.4'

loop_
_geom_angle_atom_site_label_1
_geom_angle_atom_site_label_2
_geom_angle_atom_site_label_3
_geom_angle
_geom_angle_site_symmetry_1
_geom_angle_site_symmetry_3
_geom_angle_publ_flag
Cl2 C52 H52A 108.2 . . ?
Cl2 C52 H52B 108.2 . . ?
H52A C52 H52B 107.4 . . ?
C53 C52 Cl2 116.2(5) . . ?
C53 C52 H52A 108.2 . . ?
C53 C52 H52B 108.2 . . ?
Cl1 C53 H53A 108.9 . . ?
Cl1 C53 H53B 108.9 . . ?
C52 C53 Cl1 113.3(5) . . ?
C52 C53 H53A 108.9 . . ?
C52 C53 H53B 108.9 . . ?
H53A C53 H53B 107.7 . . ?
Cl2A C52A H52C 108.2 . . ?
Cl2A C52A H52D 108.2 . . ?
H52C C52A H52D 107.3 . . ?
C53A C52A Cl2A 116.5(9) . . ?
C53A C52A H52C 108.2 . . ?
C53A C52A H52D 108.2 . . ?
Cl1A C53A H53C 109.7 . . ?
Cl1A C53A H53D 109.7 . . ?
C52A C53A Cl1A 109.8(8) . . ?
C52A C53A H53C 109.7 . . ?
C52A C53A H53D 109.7 . . ?
H53C C53A H53D 108.2 . . ?
C13 O1 C12 119.04(9) . . ?
C2 C1 C14 119.39(11) . . ?
C13 C1 C2 118.23(11) . . ?
C13 C1 C14 122.38(11) . . ?
C1 C2 H2 118.9 . . ?
C3 C2 C1 122.22(12) . . ?
C3 C2 H2 118.9 . . ?
C2 C3 C28 122.84(12) . . ?
C4 C3 C2 116.85(11) . . ?
C4 C3 C28 120.31(11) . . ?
C3 C4 H4 118.2 . . ?
C3 C4 C5 123.53(12) . . ?
C5 C4 H4 118.2 . . ?
C4 C5 C6 120.37(11) . . ?
C4 C5 C13 117.43(11) . . ?
C13 C5 C6 122.19(11) . . ?
C5 C6 C7 110.12(10) . . ?
C5 C6 C32 109.09(11) . . ?
C5 C6 C33 109.76(11) . . ?
C7 C6 C32 108.85(10) . . ?
C7 C6 C33 109.60(11) . . ?
C33 C6 C32 109.40(11) . . ?
C8 C7 C6 120.37(11) . . ?
C8 C7 C12 117.34(11) . . ?
C12 C7 C6 122.29(11) . . ?
C7 C8 H8 118.2 . . ?
C9 C8 C7 123.50(12) . . ?
C9 C8 H8 118.2 . . ?
C8 C9 C10 116.90(11) . . ?
C8 C9 C34 120.40(11) . . ?
C10 C9 C34 122.69(11) . . ?
C9 C10 H10 118.9 . . ?
C11 C10 C9 122.12(11) . . ?
C11 C10 H10 118.9 . . ?
C10 C11 C12 118.47(11) . . ?
C10 C11 C38 120.03(11) . . ?
C12 C11 C38 121.50(11) . . ?
O1 C12 C7 123.09(11) . . ?
O1 C12 C11 115.24(10) . . ?
C7 C12 C11 121.67(11) . . ?
O1 C13 C1 115.01(11) . . ?
O1 C13 C5 123.25(11) . . ?
C5 C13 C1 121.73(11) . . ?
C15 C14 C1 119.14(12) . . ?
C27 C14 C1 120.22(12) . . ?
C27 C14 C15 120.53(12) . . ?
C14 C15 C16 123.39(13) . . ?
C14 C15 C20 119.22(13) . . ?
C16 C15 C20 117.39(14) . . ?
C15 C16 H16 119.2 . . ?
C17 C16 C15 121.55(15) . . ?
C17 C16 H16 119.2 . . ?
C16 C17 H17 119.7 . . ?
C16 C17 C18 120.55(17) . . ?
C18 C17 H17 119.7 . . ?
C17 C18 H18 119.8 . . ?
C19 C18 C17 120.38(16) . . ?
C19 C18 H18 119.8 . . ?
C18 C19 H19 119.3 . . ?
C18 C19 C20 121.39(15) . . ?
C20 C19 H19 119.3 . . ?
C19 C20 C15 118.73(14) . . ?
C21 C20 C15 119.46(14) . . ?
C21 C20 C19 121.79(14) . . ?
C20 C21 H21 119.0 . . ?
C20 C21 C22 122.02(13) . . ?
C22 C21 H21 119.0 . . ?
C21 C22 C23 121.69(14) . . ?
C21 C22 C27 119.37(14) . . ?
C23 C22 C27 118.93(15) . . ?
C22 C23 H23 119.2 . . ?
C24 C23 C22 121.55(16) . . ?
C24 C23 H23 119.2 . . ?
C23 C24 H24 120.0 . . ?
C23 C24 C25 120.07(17) . . ?
C25 C24 H24 120.0 . . ?
C24 C25 H25 119.7 . . ?
C26 C25 C24 120.63(18) . . ?
C26 C25 H25 119.7 . . ?
C25 C26 H26 119.3 . . ?
C25 C26 C27 121.46(15) . . ?
C27 C26 H26 119.3 . . ?
C14 C27 C22 119.31(13) . . ?
C14 C27 C26 123.33(13) . . ?
C26 C27 C22 117.34(13) . . ?
C29 C28 C3 109.07(13) . . ?
C29 C28 C30 108.92(16) . . ?
C29 C28 C31 110.18(16) . . ?
C30 C28 C3 109.29(12) . . ?
C31 C28 C3 112.27(12) . . ?
C31 C28 C30 107.04(14) . . ?
C28 C29 H29A 109.5 . . ?
C28 C29 H29B 109.5 . . ?
C28 C29 H29C 109.5 . . ?
H29A C29 H29B 109.5 . . ?
H29A C29 H29C 109.5 . . ?
H29B C29 H29C 109.5 . . ?
C28 C30 H30A 109.5 . . ?
C28 C30 H30B 109.5 . . ?
C28 C30 H30C 109.5 . . ?
H30A C30 H30B 109.5 . . ?
H30A C30 H30C 109.5 . . ?
H30B C30 H30C 109.5 . . ?
C28 C31 H31A 109.5 . . ?
C28 C31 H31B 109.5 . . ?
C28 C31 H31C 109.5 . . ?
H31A C31 H31B 109.5 . . ?
H31A C31 H31C 109.5 . . ?
H31B C31 H31C 109.5 . . ?
C6 C32 H32A 109.5 . . ?
C6 C32 H32B 109.5 . . ?
C6 C32 H32C 109.5 . . ?
H32A C32 H32B 109.5 . . ?
H32A C32 H32C 109.5 . . ?
H32B C32 H32C 109.5 . . ?
C6 C33 H33A 109.5 . . ?
C6 C33 H33B 109.5 . . ?
C6 C33 H33C 109.5 . . ?
H33A C33 H33B 109.5 . . ?
H33A C33 H33C 109.5 . . ?
H33B C33 H33C 109.5 . . ?
C35 C34 C9 110.27(12) . . ?
C36 C34 C9 108.93(13) . . ?
C36 C34 C35 109.25(16) . . ?
C36 C34 C37 108.81(15) . . ?
C37 C34 C9 112.29(12) . . ?
C37 C34 C35 107.22(14) . . ?
C34 C35 H35A 109.5 . . ?
C34 C35 H35B 109.5 . . ?
C34 C35 H35C 109.5 . . ?
H35A C35 H35B 109.5 . . ?
H35A C35 H35C 109.5 . . ?
H35B C35 H35C 109.5 . . ?
C34 C36 H36A 109.5 . . ?
C34 C36 H36B 109.5 . . ?
C34 C36 H36C 109.5 . . ?
H36A C36 H36B 109.5 . . ?
H36A C36 H36C 109.5 . . ?
H36B C36 H36C 109.5 . . ?
C34 C37 H37A 109.5 . . ?
C34 C37 H37B 109.5 . . ?
C34 C37 H37C 109.5 . . ?
H37A C37 H37B 109.5 . . ?
H37A C37 H37C 109.5 . . ?
H37B C37 H37C 109.5 . . ?
C39 C38 C11 119.96(12) . . ?
C51 C38 C11 119.68(12) . . ?
C51 C38 C39 120.31(12) . . ?
C38 C39 C40 122.92(12) . . ?
C38 C39 C44 119.57(13) . . ?
C40 C39 C44 117.50(13) . . ?
C39 C40 H40 119.3 . . ?
C41 C40 C39 121.37(15) . . ?
C41 C40 H40 119.3 . . ?
C40 C41 H41 119.7 . . ?
C40 C41 C42 120.60(17) . . ?
C42 C41 H41 119.7 . . ?
C41 C42 H42 119.8 . . ?
C43 C42 C41 120.34(17) . . ?
C43 C42 H42 119.8 . . ?
C42 C43 H43 119.4 . . ?
C42 C43 C44 121.16(15) . . ?
C44 C43 H43 119.4 . . ?
C43 C44 C39 119.02(14) . . ?
C45 C44 C39 119.45(14) . . ?
C45 C44 C43 121.50(14) . . ?
C44 C45 H45 119.1 . . ?
C46 C45 C44 121.74(13) . . ?
C46 C45 H45 119.1 . . ?
C45 C46 C47 121.58(14) . . ?
C45 C46 C51 119.61(13) . . ?
C47 C46 C51 118.80(15) . . ?
C46 C47 H47 119.3 . . ?
C48 C47 C46 121.37(15) . . ?
C48 C47 H47 119.3 . . ?
C47 C48 H48 119.8 . . ?
C47 C48 C49 120.50(15) . . ?
C49 C48 H48 119.8 . . ?
C48 C49 H49 119.9 . . ?
C50 C49 C48 120.22(17) . . ?
C50 C49 H49 119.9 . . ?
C49 C50 H50 119.2 . . ?
C49 C50 C51 121.58(15) . . ?
C51 C50 H50 119.2 . . ?
C38 C51 C46 119.29(13) . . ?
C38 C51 C50 123.19(12) . . ?
C50 C51 C46 117.52(13) . . ?

loop_
_geom_bond_atom_site_label_1
_geom_bond_atom_site_label_2
_geom_bond_distance
_geom_bond_site_symmetry_2
_geom_bond_publ_flag
Cl1 C53 1.663(6) . ?
Cl2 C52 1.709(7) . ?
C52 H52A 0.9900 . ?
C52 H52B 0.9900 . ?
C52 C53 1.509(7) . ?
C53 H53A 0.9900 . ?
C53 H53B 0.9900 . ?
Cl1A C53A 1.733(11) . ?
Cl2A C52A 1.670(12) . ?
C52A H52C 0.9900 . ?
C52A H52D 0.9900 . ?
C52A C53A 1.480(10) . ?
C53A H53C 0.9900 . ?
C53A H53D 0.9900 . ?
O1 C12 1.3749(15) . ?
O1 C13 1.3738(14) . ?
C1 C2 1.3957(18) . ?
C1 C13 1.3921(18) . ?
C1 C14 1.4975(17) . ?
C2 H2 0.9500 . ?
C2 C3 1.3938(18) . ?
C3 C4 1.3851(18) . ?
C3 C28 1.5338(17) . ?
C4 H4 0.9500 . ?
C4 C5 1.3906(17) . ?
C5 C6 1.5238(17) . ?
C5 C13 1.3908(17) . ?
C6 C7 1.5254(17) . ?
C6 C32 1.5402(18) . ?
C6 C33 1.5321(19) . ?
C7 C8 1.3901(18) . ?
C7 C12 1.3907(17) . ?
C8 H8 0.9500 . ?
C8 C9 1.3870(18) . ?
C9 C10 1.3944(18) . ?
C9 C34 1.5309(18) . ?
C10 H10 0.9500 . ?
C10 C11 1.3893(18) . ?
C11 C12 1.3938(17) . ?
C11 C38 1.4974(17) . ?
C14 C15 1.411(2) . ?
C14 C27 1.409(2) . ?
C15 C16 1.426(2) . ?
C15 C20 1.4397(19) . ?
C16 H16 0.9500 . ?
C16 C17 1.359(2) . ?
C17 H17 0.9500 . ?
C17 C18 1.411(3) . ?
C18 H18 0.9500 . ?
C18 C19 1.344(3) . ?
C19 H19 0.9500 . ?
C19 C20 1.428(2) . ?
C20 C21 1.386(2) . ?
C21 H21 0.9500 . ?
C21 C22 1.388(2) . ?
C22 C23 1.421(2) . ?
C22 C27 1.4395(19) . ?
C23 H23 0.9500 . ?
C23 C24 1.341(3) . ?
C24 H24 0.9500 . ?
C24 C25 1.419(3) . ?
C25 H25 0.9500 . ?
C25 C26 1.356(2) . ?
C26 H26 0.9500 . ?
C26 C27 1.424(2) . ?
C28 C29 1.513(3) . ?
C28 C30 1.530(2) . ?
C28 C31 1.521(2) . ?
C29 H29A 0.9800 . ?
C29 H29B 0.9800 . ?
C29 H29C 0.9800 . ?
C30 H30A 0.9800 . ?
C30 H30B 0.9800 . ?
C30 H30C 0.9800 . ?
C31 H31A 0.9800 . ?
C31 H31B 0.9800 . ?
C31 H31C 0.9800 . ?
C32 H32A 0.9800 . ?
C32 H32B 0.9800 . ?
C32 H32C 0.9800 . ?
C33 H33A 0.9800 . ?
C33 H33B 0.9800 . ?
C33 H33C 0.9800 . ?
C34 C35 1.529(2) . ?
C34 C36 1.514(2) . ?
C34 C37 1.525(2) . ?
C35 H35A 0.9800 . ?
C35 H35B 0.9800 . ?
C35 H35C 0.9800 . ?
C36 H36A 0.9800 . ?
C36 H36B 0.9800 . ?
C36 H36C 0.9800 . ?
C37 H37A 0.9800 . ?
C37 H37B 0.9800 . ?
C37 H37C 0.9800 . ?
C38 C39 1.411(2) . ?
C38 C51 1.4099(19) . ?
C39 C40 1.428(2) . ?
C39 C44 1.4315(18) . ?
C40 H40 0.9500 . ?
C40 C41 1.355(2) . ?
C41 H41 0.9500 . ?
C41 C42 1.412(3) . ?
C42 H42 0.9500 . ?
C42 C43 1.346(3) . ?
C43 H43 0.9500 . ?
C43 C44 1.424(2) . ?
C44 C45 1.390(2) . ?
C45 H45 0.9500 . ?
C45 C46 1.388(2) . ?
C46 C47 1.430(2) . ?
C46 C51 1.4358(18) . ?
C47 H47 0.9500 . ?
C47 C48 1.341(3) . ?
C48 H48 0.9500 . ?
C48 C49 1.417(3) . ?
C49 H49 0.9500 . ?
C49 C50 1.362(2) . ?
C50 H50 0.9500 . ?
C50 C51 1.426(2) . ?

loop_
_geom_torsion_atom_site_label_1
_geom_torsion_atom_site_label_2
_geom_torsion_atom_site_label_3
_geom_torsion_atom_site_label_4
_geom_torsion
_geom_torsion_site_symmetry_1
_geom_torsion_site_symmetry_2
_geom_torsion_site_symmetry_3
_geom_torsion_site_symmetry_4
_geom_torsion_publ_flag
Cl2 C52 C53 Cl1 177.7(4) . . . . ?
Cl2A C52A C53A Cl1A 175.7(6) . . . . ?
C1 C2 C3 C4 0.2(2) . . . . ?
C1 C2 C3 C28 -179.74(13) . . . . ?
C1 C14 C15 C16 5.81(19) . . . . ?
C1 C14 C15 C20 -173.68(12) . . . . ?
C1 C14 C27 C22 173.06(12) . . . . ?
C1 C14 C27 C26 -5.6(2) . . . . ?
C2 C1 C13 O1 179.71(12) . . . . ?
C2 C1 C13 C5 -0.1(2) . . . . ?
C2 C1 C14 C15 68.18(17) . . . . ?
C2 C1 C14 C27 -108.11(15) . . . . ?
C2 C3 C4 C5 -0.1(2) . . . . ?
C2 C3 C28 C29 115.25(18) . . . . ?
C2 C3 C28 C30 -125.77(16) . . . . ?
C2 C3 C28 C31 -7.2(2) . . . . ?
C3 C4 C5 C6 178.91(12) . . . . ?
C3 C4 C5 C13 0.0(2) . . . . ?
C4 C3 C28 C29 -64.63(19) . . . . ?
C4 C3 C28 C30 54.35(18) . . . . ?
C4 C3 C28 C31 172.96(15) . . . . ?
C4 C5 C6 C7 -179.95(12) . . . . ?
C4 C5 C6 C32 -60.55(16) . . . . ?
C4 C5 C6 C33 59.30(16) . . . . ?
C4 C5 C13 O1 -179.68(12) . . . . ?
C4 C5 C13 C1 0.1(2) . . . . ?
C5 C6 C7 C8 -179.98(11) . . . . ?
C5 C6 C7 C12 0.44(17) . . . . ?
C6 C5 C13 O1 1.5(2) . . . . ?
C6 C5 C13 C1 -178.79(12) . . . . ?
C6 C7 C8 C9 -179.87(12) . . . . ?
C6 C7 C12 O1 0.0(2) . . . . ?
C6 C7 C12 C11 -179.93(12) . . . . ?
C7 C8 C9 C10 0.1(2) . . . . ?
C7 C8 C9 C34 179.05(12) . . . . ?
C8 C7 C12 O1 -179.58(12) . . . . ?
C8 C7 C12 C11 0.5(2) . . . . ?
C8 C9 C10 C11 -0.1(2) . . . . ?
C8 C9 C34 C35 48.20(18) . . . . ?
C8 C9 C34 C36 -71.69(18) . . . . ?
C8 C9 C34 C37 167.71(14) . . . . ?
C9 C10 C11 C12 0.3(2) . . . . ?
C9 C10 C11 C38 179.89(12) . . . . ?
C10 C9 C34 C35 -132.86(16) . . . . ?
C10 C9 C34 C36 107.24(17) . . . . ?
C10 C9 C34 C37 -13.4(2) . . . . ?
C10 C11 C12 O1 179.58(12) . . . . ?
C10 C11 C12 C7 -0.5(2) . . . . ?
C10 C11 C38 C39 -108.20(15) . . . . ?
C10 C11 C38 C51 69.08(17) . . . . ?
C11 C38 C39 C40 -2.8(2) . . . . ?
C11 C38 C39 C44 175.82(12) . . . . ?
C11 C38 C51 C46 -176.08(11) . . . . ?
C11 C38 C51 C50 3.49(19) . . . . ?
C12 O1 C13 C1 179.32(11) . . . . ?
C12 O1 C13 C5 -0.92(19) . . . . ?
C12 C7 C8 C9 -0.3(2) . . . . ?
C12 C11 C38 C39 71.42(17) . . . . ?
C12 C11 C38 C51 -111.29(15) . . . . ?
C13 O1 C12 C7 0.18(19) . . . . ?
C13 O1 C12 C11 -179.89(11) . . . . ?
C13 C1 C2 C3 -0.1(2) . . . . ?
C13 C1 C14 C15 -111.42(15) . . . . ?
C13 C1 C14 C27 72.29(18) . . . . ?
C13 C5 C6 C7 -1.14(17) . . . . ?
C13 C5 C6 C32 118.27(14) . . . . ?
C13 C5 C6 C33 -121.88(14) . . . . ?
C14 C1 C2 C3 -179.68(13) . . . . ?
C14 C1 C13 O1 -0.68(19) . . . . ?
C14 C1 C13 C5 179.56(13) . . . . ?
C14 C15 C16 C17 -178.54(14) . . . . ?
C14 C15 C20 C19 178.50(13) . . . . ?
C14 C15 C20 C21 -0.1(2) . . . . ?
C15 C14 C27 C22 -3.2(2) . . . . ?
C15 C14 C27 C26 178.19(13) . . . . ?
C15 C16 C17 C18 -0.3(3) . . . . ?
C15 C20 C21 C22 -1.8(2) . . . . ?
C16 C15 C20 C19 -1.0(2) . . . . ?
C16 C15 C20 C21 -179.65(13) . . . . ?
C16 C17 C18 C19 -0.3(3) . . . . ?
C17 C18 C19 C20 0.2(3) . . . . ?
C18 C19 C20 C15 0.4(2) . . . . ?
C18 C19 C20 C21 179.04(15) . . . . ?
C19 C20 C21 C22 179.64(14) . . . . ?
C20 C15 C16 C17 1.0(2) . . . . ?
C20 C21 C22 C23 179.92(15) . . . . ?
C20 C21 C22 C27 1.2(2) . . . . ?
C21 C22 C23 C24 179.93(18) . . . . ?
C21 C22 C27 C14 1.3(2) . . . . ?
C21 C22 C27 C26 -179.99(14) . . . . ?
C22 C23 C24 C25 0.2(3) . . . . ?
C23 C22 C27 C14 -177.47(14) . . . . ?
C23 C22 C27 C26 1.2(2) . . . . ?
C23 C24 C25 C26 1.1(3) . . . . ?
C24 C25 C26 C27 -1.1(3) . . . . ?
C25 C26 C27 C14 178.62(16) . . . . ?
C25 C26 C27 C22 0.0(2) . . . . ?
C27 C14 C15 C16 -177.91(13) . . . . ?
C27 C14 C15 C20 2.60(19) . . . . ?
C27 C22 C23 C24 -1.3(3) . . . . ?
C28 C3 C4 C5 179.74(13) . . . . ?
C32 C6 C7 C8 60.47(16) . . . . ?
C32 C6 C7 C12 -119.11(14) . . . . ?
C33 C6 C7 C8 -59.14(16) . . . . ?
C33 C6 C7 C12 121.28(14) . . . . ?
C34 C9 C10 C11 -179.02(13) . . . . ?
C38 C11 C12 O1 -0.05(19) . . . . ?
C38 C11 C12 C7 179.89(12) . . . . ?
C38 C39 C40 C41 178.19(16) . . . . ?
C38 C39 C44 C43 -177.52(14) . . . . ?
C38 C39 C44 C45 0.8(2) . . . . ?
C39 C38 C51 C46 1.19(19) . . . . ?
C39 C38 C51 C50 -179.23(12) . . . . ?
C39 C40 C41 C42 -0.8(3) . . . . ?
C39 C44 C45 C46 0.1(2) . . . . ?
C40 C39 C44 C43 1.2(2) . . . . ?
C40 C39 C44 C45 179.55(14) . . . . ?
C40 C41 C42 C43 1.3(3) . . . . ?
C41 C42 C43 C44 -0.6(3) . . . . ?
C42 C43 C44 C39 -0.7(3) . . . . ?
C42 C43 C44 C45 -179.00(18) . . . . ?
C43 C44 C45 C46 178.36(15) . . . . ?
C44 C39 C40 C41 -0.5(2) . . . . ?
C44 C45 C46 C47 -179.21(14) . . . . ?
C44 C45 C46 C51 -0.3(2) . . . . ?
C45 C46 C47 C48 178.80(15) . . . . ?
C45 C46 C51 C38 -0.3(2) . . . . ?
C45 C46 C51 C50 -179.91(13) . . . . ?
C46 C47 C48 C49 1.0(3) . . . . ?
C47 C46 C51 C38 178.61(12) . . . . ?
C47 C46 C51 C50 -0.98(19) . . . . ?
C47 C48 C49 C50 -0.7(3) . . . . ?
C48 C49 C50 C51 -0.4(2) . . . . ?
C49 C50 C51 C38 -178.32(14) . . . . ?
C49 C50 C51 C46 1.3(2) . . . . ?
C51 C38 C39 C40 179.89(13) . . . . ?
C51 C38 C39 C44 -1.4(2) . . . . ?
C51 C46 C47 C48 -0.1(2) . . . . ?
